data_2202476
loop_
_publ_author_name
'Krivokapi\'c, Alexander'
'Faiz, Jonathan A.'
'Anderson, Harry L.'

_publ_section_title
;
 Mono-BBN (9-borabicyclo[3.3.1]nonane) adduct of
 bis(diethylglyoximato)nickel(II)
;
_journal_issue 9
_journal_name_full 'Acta Crystallographica Section E'
_journal_page_first m745
_journal_page_last m747
_journal_paper_doi 10.1107/S160053680301729X
_journal_volume 59
_journal_year 2003
_chemical_formula_iupac '[Ni (C20 H35 B N4 O4)]'
_chemical_formula_moiety 'C20 H35 B N4 Ni O4'
_chemical_formula_sum 'C20 H35 B N4 Ni O4'
_chemical_formula_weight 465.04
_chemical_melting_point 465.0(10)
_chemical_name_systematic
;
[7-(cyclooctane-1,5-diyl)-2,3,11,12-tetraethyl-6,8-dioxa-5,9-diaza-7-
boratridecane-1,13-dicarbaldehyde dioximato-\k^4^N]nickel(II)
;
_space_group_IT_number 2
_symmetry_cell_setting triclinic
_symmetry_space_group_name_Hall '-P 1'
_symmetry_space_group_name_H-M 'P -1'
_atom_sites_solution_hydrogens geom
_atom_sites_solution_primary direct
_cell_angle_alpha 79.4462(6)
_cell_angle_beta 70.0605(7)
_cell_angle_gamma 69.4812(11)
_cell_formula_units_Z 4
_cell_length_a 11.5210(2)
_cell_length_b 14.8794(2)
_cell_length_c 14.9455(3)
_cell_measurement_reflns_used 8108
_cell_measurement_temperature 150
_cell_measurement_theta_max 27
_cell_measurement_theta_min 4
_cell_volume 2249.76(7)
_computing_cell_refinement 'DENZO/SCALEPACK (Otwinowski & Minor, 1997)'
_computing_data_collection 'COLLECT (Nonius, 1997-2001)'
_computing_data_reduction DENZO/SCALEPACK
_computing_molecular_graphics 'CAMERON (Watkin et al., 1996)'
_computing_publication_material CRYSTALS
_computing_structure_refinement 'CRYSTALS (Watkin et al., 2001)'
_computing_structure_solution 'SIR92 (Altomare et al., 1994)'
_diffrn_ambient_temperature 150
_diffrn_measured_fraction_theta_full 0.969
_diffrn_measured_fraction_theta_max 0.953
_diffrn_measurement_device_type 'Enraf-Nonius KappaCCD'
_diffrn_measurement_method \w
_diffrn_radiation_monochromator graphite
_diffrn_radiation_type 'Mo K\a'
_diffrn_radiation_wavelength 0.71073
_diffrn_reflns_av_R_equivalents 0.01
_diffrn_reflns_limit_h_max 14
_diffrn_reflns_limit_h_min -14
_diffrn_reflns_limit_k_max 19
_diffrn_reflns_limit_k_min -19
_diffrn_reflns_limit_l_max 19
_diffrn_reflns_limit_l_min -19
_diffrn_reflns_number 16886
_diffrn_reflns_theta_full 25
_diffrn_reflns_theta_max 27.425
_diffrn_reflns_theta_min 4.099
_diffrn_standards_decay_% 0
_diffrn_standards_number 0
_exptl_absorpt_coefficient_mu 0.896
_exptl_absorpt_correction_T_max 0.84
_exptl_absorpt_correction_T_min 0.84
_exptl_absorpt_correction_type multi-scan
_exptl_absorpt_process_details '(DENZO/SCALEPACK; Otwinowski & Minor, 1997)'
_exptl_crystal_colour red
_exptl_crystal_density_diffrn 1.373
_exptl_crystal_density_meas ?
_exptl_crystal_description plate
_exptl_crystal_F_000 992.000
_exptl_crystal_size_max 0.30
_exptl_crystal_size_mid 0.20
_exptl_crystal_size_min 0.19
_refine_diff_density_max 0.30
_refine_diff_density_min -0.35
_refine_ls_extinction_method none
_refine_ls_goodness_of_fit_ref 1.0385
_refine_ls_hydrogen_treatment noref
_refine_ls_matrix_type full
_refine_ls_number_parameters 541
_refine_ls_number_reflns 7437
_refine_ls_R_factor_all 0.0447
_refine_ls_R_factor_gt 0.0298
_refine_ls_shift/su_max <0.001
_refine_ls_structure_factor_coef F
_refine_ls_weighting_details
;
Method = Prince modified Chebychev polynomial, (Watkin, 1994)
W = [weight][1-(\dF/6\sF)^2^]^2^, with 0.901, 0.532 and 0.614
;
_refine_ls_weighting_scheme calc
_refine_ls_wR_factor_all 0.0455
_refine_ls_wR_factor_gt 0.0375
_refine_ls_wR_factor_ref 0.0375
_reflns_number_gt 7437
_reflns_number_total 9767
_reflns_threshold_expression I>3\s(I)
_cod_data_source_file ci6243.cif
_cod_data_source_block I
_cod_depositor_comments
;
The following automatic conversions were performed:
'_symmetry_cell_setting' value 'Triclinic' changed to 'triclinic'
according to '/home/saulius/struct/CIF-dictionaries/cif_core.dic'
dictionary named 'cif_core.dic' version 2.4.1 from 2010-06-29.

Automatic conversion script
Id: cif_fix_enum 1527 2010-12-29 10:47:43Z saulius 

The following automatic conversions were performed:

'_chemical_melting_point' value '464-466 K' was changed to
'465.0(10)' - the average value was taken and precision was
estimated.

Automatic conversion script
Id: cif_fix_values 1646 2011-03-28 12:23:43Z adriana 

The following automatic conversions were performed:

'_chemical_melting_point' value '464-466 K' was changed to
'465.0(10)' - the average value was taken and precision was
estimated.

'_symmetry_cell_setting' value 'Triclinic' changed to
'triclinic' according to
/home/saulius/struct/CIF-dictionaries/cif_core.dic dictionary named
'cif_core.dic' version 2.4.1 from 2010-06-29.

Automatic conversion script
Id: cif_fix_values 1715 2011-07-08 13:25:40Z adriana 

The following automatic conversions were performed:

'_exptl_crystal_density_meas' value 'not measured' was changed to '?'
- the value is perceived as not measured.

Automatic conversion script
Id: cif_fix_values 3008 2015-01-20 13:52:24Z robertas 
;
_cod_database_code 2202476
_cod_database_fobs_code 2202476

loop_
_symmetry_equiv_pos_as_xyz
x,y,z
-x,-y,-z

loop_
_atom_site_label
_atom_site_fract_x
_atom_site_fract_y
_atom_site_fract_z
_atom_site_U_iso_or_equiv
_atom_site_adp_type
_atom_site_occupancy
_atom_site_type_symbol
Ni2 0.82768(2) 0.154400(15) 0.186240(14) 0.0168 Uani 1.0000 Ni
Ni1 0.62744(2) 0.290778(15) 0.381870(15) 0.0181 Uani 1.0000 Ni
O2 0.69532(12) 0.42516(9) 0.22749(8) 0.0232 Uani 1.0000 O
O6 0.62957(12) 0.16389(9) 0.10866(8) 0.0208 Uani 1.0000 O
O1 0.83346(12) 0.37323(9) 0.33423(9) 0.0230 Uani 1.0000 O
O7 0.88510(13) 0.04840(10) 0.35124(9) 0.0264 Uani 1.0000 O
O5 0.77390(12) 0.26067(8) 0.01671(8) 0.0211 Uani 1.0000 O
O8 1.01845(13) 0.15270(10) 0.26685(9) 0.0270 Uani 1.0000 O
O4 0.55745(13) 0.15900(10) 0.53723(9) 0.0282 Uani 1.0000 O
N7 0.80814(14) 0.07110(10) 0.29590(10) 0.0202 Uani 1.0000 N
N2 0.61485(14) 0.37160(10) 0.27240(10) 0.0208 Uani 1.0000 N
N5 0.84553(14) 0.23910(10) 0.07760(10) 0.0195 Uani 1.0000 N
O3 0.42657(14) 0.20690(10) 0.42800(10) 0.0321 Uani 1.0000 O
N1 0.77108(14) 0.31240(10) 0.39420(10) 0.0205 Uani 1.0000 N
N4 0.64320(15) 0.20650(10) 0.48870(10) 0.0221 Uani 1.0000 N
N3 0.48927(15) 0.26433(11) 0.36647(11) 0.0230 Uani 1.0000 N
N6 0.68868(14) 0.12420(10) 0.17770(10) 0.0181 Uani 1.0000 N
N8 0.96283(14) 0.18910(10) 0.19710(10) 0.0212 Uani 1.0000 N
C21 0.64047(17) 0.06820(12) 0.24642(12) 0.0212 Uani 1.0000 C
C2 0.45210(18) 0.30743(13) 0.29240(13) 0.0252 Uani 1.0000 C
C16 0.52409(18) 0.59805(13) 0.33978(14) 0.0274 Uani 1.0000 C
C14 0.7175(2) 0.62121(14) 0.19610(14) 0.0316 Uani 1.0000 C
C37 0.84283(17) 0.08253(12) -0.02190(12) 0.0227 Uani 1.0000 C
C24 0.93123(17) 0.28217(12) 0.06129(13) 0.0220 Uani 1.0000 C
C33 0.64866(17) 0.21324(12) -0.06560(13) 0.0231 Uani 1.0000 C
C34 0.74256(19) 0.23540(14) -0.16253(13) 0.0295 Uani 1.0000 C
C40 0.5900(2) 0.13490(14) -0.06669(15) 0.0315 Uani 1.0000 C
C38 0.7859(2) 0.00399(13) -0.02518(14) 0.0302 Uani 1.0000 C
C27 0.68475(19) -0.03326(14) 0.40220(13) 0.0275 Uani 1.0000 C
C15 0.5854(2) 0.66885(14) 0.26780(16) 0.0342 Uani 1.0000 C
C5 0.5189(2) 0.41819(15) 0.13969(13) 0.0305 Uani 1.0000 C
C23 0.99886(17) 0.25473(12) 0.13432(13) 0.0229 Uani 1.0000 C
C32 0.8619(2) 0.44817(15) -0.02188(16) 0.0386 Uani 1.0000 C
C1 0.53149(17) 0.36840(12) 0.23382(12) 0.0225 Uani 1.0000 C
C25 0.5245(2) 0.04020(16) 0.25434(15) 0.0328 Uani 1.0000 C
C17 0.61955(16) 0.51620(12) 0.38224(12) 0.0208 Uani 1.0000 C
C36 0.93601(19) 0.10578(14) -0.11795(13) 0.0294 Uani 1.0000 C
C4 0.82135(18) 0.25716(13) 0.45814(13) 0.0231 Uani 1.0000 C
C3 0.74068(18) 0.19660(13) 0.51774(12) 0.0242 Uani 1.0000 C
C35 0.8708(2) 0.15339(16) -0.19585(13) 0.0343 Uani 1.0000 C
C28 0.7894(2) -0.13187(15) 0.39198(17) 0.0407 Uani 1.0000 C
C22 0.71293(17) 0.03516(12) 0.31692(12) 0.0215 Uani 1.0000 C
C13 0.81317(18) 0.53609(13) 0.23699(13) 0.0271 Uani 1.0000 C
C7 0.3352(2) 0.30142(16) 0.27477(16) 0.0353 Uani 1.0000 C
C20 0.8694(2) 0.56661(16) 0.30151(16) 0.0350 Uani 1.0000 C
C26 0.5588(3) -0.06400(19) 0.23357(17) 0.0481 Uani 1.0000 C
C29 1.09991(19) 0.29500(14) 0.13550(14) 0.0292 Uani 1.0000 C
C11 0.9451(2) 0.25422(15) 0.47156(15) 0.0318 Uani 1.0000 C
C10 0.8091(2) 0.02830(15) 0.59672(15) 0.0368 Uani 1.0000 C
C9 0.7632(2) 0.13635(15) 0.60581(13) 0.0306 Uani 1.0000 C
C31 0.96219(19) 0.34874(14) -0.02537(14) 0.0292 Uani 1.0000 C
C12 0.9246(2) 0.32466(18) 0.54265(19) 0.0443 Uani 1.0000 C
C18 0.67329(19) 0.55068(14) 0.44603(14) 0.0291 Uani 1.0000 C
C39 0.6870(2) 0.03333(15) -0.08190(17) 0.0384 Uani 1.0000 C
C30 1.2366(2) 0.23783(17) 0.07921(17) 0.0383 Uani 1.0000 C
C19 0.7691(2) 0.60779(16) 0.39467(16) 0.0364 Uani 1.0000 C
B2 0.72544(18) 0.17896(13) 0.01118(13) 0.0192 Uani 1.0000 B
B1 0.73891(19) 0.46123(14) 0.29648(14) 0.0210 Uani 1.0000 B
C6 0.4224(3) 0.51715(18) 0.14532(18) 0.0628 Uani 1.0000 C
C8 0.2125(2) 0.3738(2) 0.3295(2) 0.0573 Uani 1.0000 C
H161 0.4524 0.6346 0.3933 0.0313 Uiso 1.0000 H
H162 0.4844 0.5690 0.3062 0.0313 Uiso 1.0000 H
H141 0.7610 0.6714 0.1655 0.0343 Uiso 1.0000 H
H142 0.6990 0.5966 0.1453 0.0343 Uiso 1.0000 H
H371 0.8952 0.0569 0.0243 0.0258 Uiso 1.0000 H
H331 0.5736 0.2742 -0.0495 0.0273 Uiso 1.0000 H
H341 0.7649 0.2935 -0.1577 0.0317 Uiso 1.0000 H
H342 0.6965 0.2512 -0.2124 0.0317 Uiso 1.0000 H
H401 0.5471 0.1546 -0.1185 0.0403 Uiso 1.0000 H
H402 0.5211 0.1326 -0.0034 0.0403 Uiso 1.0000 H
H381 0.8598 -0.0535 -0.0537 0.0381 Uiso 1.0000 H
H382 0.7410 -0.0160 0.0425 0.0381 Uiso 1.0000 H
H271 0.6795 -0.0051 0.4602 0.0315 Uiso 1.0000 H
H272 0.5987 -0.0419 0.4114 0.0315 Uiso 1.0000 H
H151 0.5995 0.7128 0.3044 0.0376 Uiso 1.0000 H
H152 0.5239 0.7091 0.2312 0.0376 Uiso 1.0000 H
H51 0.6065 0.4235 0.0988 0.0347 Uiso 1.0000 H
H52 0.4929 0.3776 0.1080 0.0347 Uiso 1.0000 H
H321 0.8879 0.4888 -0.0816 0.0442 Uiso 1.0000 H
H322 0.8540 0.4803 0.0344 0.0442 Uiso 1.0000 H
H323 0.7749 0.4421 -0.0148 0.0442 Uiso 1.0000 H
H251 0.4631 0.0501 0.3210 0.0424 Uiso 1.0000 H
H252 0.4792 0.0836 0.2082 0.0424 Uiso 1.0000 H
H171 0.5700 0.4720 0.4238 0.0241 Uiso 1.0000 H
H361 0.9777 0.1508 -0.1073 0.0310 Uiso 1.0000 H
H362 1.0063 0.0446 -0.1405 0.0310 Uiso 1.0000 H
H351 0.9332 0.1798 -0.2507 0.0363 Uiso 1.0000 H
H352 0.8522 0.1026 -0.2202 0.0363 Uiso 1.0000 H
H281 0.7680 -0.1758 0.4501 0.0441 Uiso 1.0000 H
H282 0.8760 -0.1244 0.3834 0.0441 Uiso 1.0000 H
H283 0.7952 -0.1612 0.3346 0.0441 Uiso 1.0000 H
H131 0.8886 0.5066 0.1811 0.0301 Uiso 1.0000 H
H71 0.3446 0.3131 0.2047 0.0471 Uiso 1.0000 H
H72 0.3281 0.2341 0.2959 0.0471 Uiso 1.0000 H
H201 0.9114 0.6165 0.2649 0.0418 Uiso 1.0000 H
H202 0.9376 0.5089 0.3192 0.0418 Uiso 1.0000 H
H261 0.4784 -0.0796 0.2395 0.0640 Uiso 1.0000 H
H262 0.6031 -0.1085 0.2796 0.0640 Uiso 1.0000 H
H263 0.6192 -0.0750 0.1668 0.0640 Uiso 1.0000 H
H291 1.0975 0.2948 0.2033 0.0376 Uiso 1.0000 H
H292 1.0798 0.3633 0.1071 0.0376 Uiso 1.0000 H
H111 0.9889 0.1873 0.4946 0.0403 Uiso 1.0000 H
H112 1.0041 0.2710 0.4080 0.0403 Uiso 1.0000 H
H101 0.8218 -0.0076 0.6580 0.0427 Uiso 1.0000 H
H102 0.8936 0.0097 0.5443 0.0427 Uiso 1.0000 H
H103 0.7428 0.0098 0.5808 0.0427 Uiso 1.0000 H
H91 0.8300 0.1529 0.6228 0.0393 Uiso 1.0000 H
H92 0.6793 0.1530 0.6592 0.0393 Uiso 1.0000 H
H311 1.0486 0.3563 -0.0335 0.0337 Uiso 1.0000 H
H312 0.9695 0.3182 -0.0827 0.0337 Uiso 1.0000 H
H121 1.0088 0.3210 0.5502 0.0583 Uiso 1.0000 H
H122 0.8660 0.3085 0.6069 0.0583 Uiso 1.0000 H
H123 0.8812 0.3923 0.5203 0.0583 Uiso 1.0000 H
H181 0.5984 0.5918 0.4943 0.0374 Uiso 1.0000 H
H182 0.7203 0.4922 0.4813 0.0374 Uiso 1.0000 H
H391 0.7370 0.0297 -0.1518 0.0513 Uiso 1.0000 H
H392 0.6374 -0.0144 -0.0635 0.0513 Uiso 1.0000 H
H301 1.3019 0.2666 0.0810 0.0476 Uiso 1.0000 H
H302 1.2584 0.1693 0.1070 0.0476 Uiso 1.0000 H
H303 1.2407 0.2378 0.0107 0.0476 Uiso 1.0000 H
H191 0.8165 0.6104 0.4389 0.0473 Uiso 1.0000 H
H192 0.7172 0.6757 0.3787 0.0473 Uiso 1.0000 H
H61 0.4179 0.5468 0.0803 0.0693 Uiso 1.0000 H
H62 0.4465 0.5598 0.1762 0.0693 Uiso 1.0000 H
H63 0.3330 0.5139 0.1853 0.0693 Uiso 1.0000 H
H81 0.1340 0.3693 0.3179 0.0716 Uiso 1.0000 H
H82 0.2181 0.4407 0.3088 0.0716 Uiso 1.0000 H
H83 0.2016 0.3618 0.4000 0.0716 Uiso 1.0000 H
H1 0.9622 0.0981 0.3067 0.0500 Uiso 1.0000 H
H2 0.4983 0.1708 0.4944 0.0500 Uiso 1.0000 H

loop_
_atom_site_aniso_label
_atom_site_aniso_U_11
_atom_site_aniso_U_22
_atom_site_aniso_U_33
_atom_site_aniso_U_12
_atom_site_aniso_U_13
_atom_site_aniso_U_23
Ni2 0.01822(11) 0.01651(11) 0.01600(11) -0.00675(8) -0.00407(8) -0.00139(8)
Ni1 0.02002(11) 0.01686(11) 0.01714(11) -0.00500(8) -0.00632(8) -0.00045(8)
O2 0.0267(6) 0.0210(6) 0.0184(6) -0.0084(5) -0.0017(5) -0.0009(5)
O6 0.0202(6) 0.0235(6) 0.0186(6) -0.0058(5) -0.0071(5) -0.0011(5)
O1 0.0195(6) 0.0218(6) 0.0240(6) -0.0070(5) -0.0035(5) 0.0019(5)
O7 0.0278(7) 0.0324(7) 0.0219(6) -0.0096(5) -0.0127(5) 0.0021(5)
O5 0.0237(6) 0.0202(6) 0.0199(6) -0.0068(5) -0.0082(5) 0.0006(5)
O8 0.0284(7) 0.0303(7) 0.0285(7) -0.0104(5) -0.0150(5) -0.0017(5)
O4 0.0326(7) 0.0283(7) 0.0260(7) -0.0165(6) -0.0079(5) 0.0052(5)
N7 0.0233(7) 0.0193(7) 0.0173(7) -0.0060(6) -0.0056(5) -0.0020(5)
N2 0.0227(7) 0.0168(7) 0.0192(7) -0.0033(6) -0.0043(6) -0.0025(5)
N5 0.0214(7) 0.0179(7) 0.0183(7) -0.0056(5) -0.0047(5) -0.0026(5)
O3 0.0357(8) 0.0327(7) 0.0352(8) -0.0212(6) -0.0129(6) 0.0059(6)
N1 0.0214(7) 0.0186(7) 0.0194(7) -0.0047(6) -0.0042(6) -0.0033(5)
N4 0.0273(8) 0.0191(7) 0.0185(7) -0.0079(6) -0.0050(6) -0.0006(5)
N3 0.0238(7) 0.0209(7) 0.0249(7) -0.0076(6) -0.0071(6) -0.0021(6)
N6 0.0210(7) 0.0173(6) 0.0156(6) -0.0052(5) -0.0050(5) -0.0028(5)
N8 0.0223(7) 0.0212(7) 0.0211(7) -0.0059(6) -0.0070(6) -0.0044(6)
C21 0.0237(8) 0.0202(8) 0.0189(8) -0.0074(7) -0.0036(6) -0.0039(6)
C2 0.0242(9) 0.0244(9) 0.0277(9) -0.0035(7) -0.0104(7) -0.0069(7)
C16 0.0200(8) 0.0248(9) 0.0316(9) -0.0022(7) -0.0031(7) -0.0065(7)
C14 0.0330(10) 0.0225(9) 0.0310(10) -0.0088(8) -0.0028(8) 0.0051(7)
C37 0.0237(8) 0.0206(8) 0.0195(8) 0.0009(7) -0.0092(7) -0.0018(6)
C24 0.0189(8) 0.0187(8) 0.0228(8) -0.0042(6) 0.0001(6) -0.0038(6)
C33 0.0208(8) 0.0207(8) 0.0239(8) -0.0005(6) -0.0079(7) -0.0021(6)
C34 0.0310(10) 0.0290(10) 0.0213(8) 0.0011(8) -0.0125(7) 0.0030(7)
C40 0.0340(10) 0.0280(10) 0.0376(11) -0.0054(8) -0.0218(9) -0.0028(8)
C38 0.0363(11) 0.0182(8) 0.0330(10) -0.0003(7) -0.0131(8) -0.0064(7)
C27 0.0297(9) 0.0295(9) 0.0202(8) -0.0117(8) -0.0035(7) 0.0026(7)
C15 0.0310(10) 0.0235(9) 0.0394(11) -0.0027(8) -0.0066(9) -0.0008(8)
C5 0.0320(10) 0.0330(10) 0.0224(9) -0.0022(8) -0.0113(8) -0.0020(7)
C23 0.0201(8) 0.0208(8) 0.0268(9) -0.0064(7) -0.0024(7) -0.0082(7)
C32 0.0423(12) 0.0290(10) 0.0387(11) -0.0146(9) -0.0061(9) 0.0081(8)
C1 0.0243(8) 0.0190(8) 0.0205(8) 0.0012(7) -0.0085(7) -0.0054(6)
C25 0.0330(10) 0.0417(11) 0.0310(10) -0.0241(9) -0.0109(8) 0.0058(8)
C17 0.0186(8) 0.0208(8) 0.0205(8) -0.0066(6) -0.0007(6) -0.0045(6)
C36 0.0252(9) 0.0320(10) 0.0186(8) 0.0038(7) -0.0048(7) -0.0020(7)
C4 0.0253(9) 0.0218(8) 0.0213(8) -0.0047(7) -0.0078(7) -0.0030(6)
C3 0.0306(9) 0.0225(8) 0.0190(8) -0.0065(7) -0.0084(7) -0.0019(6)
C35 0.0300(10) 0.0412(11) 0.0182(8) 0.0032(8) -0.0060(7) -0.0013(8)
C28 0.0384(12) 0.0290(10) 0.0422(12) -0.0106(9) -0.0036(9) 0.0096(9)
C22 0.0236(8) 0.0204(8) 0.0189(8) -0.0074(7) -0.0028(6) -0.0032(6)
C13 0.0223(9) 0.0229(9) 0.0271(9) -0.0053(7) 0.0020(7) -0.0017(7)
C7 0.0382(11) 0.0389(11) 0.0387(11) -0.0140(9) -0.0222(9) -0.0021(9)
C20 0.0270(10) 0.0361(11) 0.0415(11) -0.0158(8) -0.0048(8) 0.0007(9)
C26 0.0697(17) 0.0526(14) 0.0381(12) -0.0453(13) -0.0086(11) -0.0040(10)
C29 0.0277(9) 0.0284(9) 0.0350(10) -0.0143(8) -0.0051(8) -0.0078(8)
C11 0.0300(10) 0.0350(10) 0.0340(10) -0.0101(8) -0.0166(8) 0.0017(8)
C10 0.0443(12) 0.0320(10) 0.0300(10) -0.0061(9) -0.0171(9) 0.0086(8)
C9 0.0423(11) 0.0330(10) 0.0212(9) -0.0145(9) -0.0155(8) 0.0044(7)
C31 0.0282(9) 0.0310(10) 0.0254(9) -0.0150(8) -0.0005(7) 0.0021(7)
C12 0.0496(14) 0.0425(12) 0.0559(14) -0.0160(10) -0.0323(12) -0.0037(11)
C18 0.0300(10) 0.0320(10) 0.0269(9) -0.0137(8) -0.0033(8) -0.0077(7)
C39 0.0488(13) 0.0290(10) 0.0442(12) -0.0075(9) -0.0230(10) -0.0098(9)
C30 0.0227(9) 0.0453(12) 0.0504(13) -0.0122(9) -0.0082(9) -0.0140(10)
C19 0.0372(11) 0.0415(12) 0.0392(11) -0.0230(10) -0.0079(9) -0.0092(9)
B2 0.0197(9) 0.0174(8) 0.0181(8) -0.0035(7) -0.0044(7) -0.0029(7)
B1 0.0197(9) 0.0191(9) 0.0205(9) -0.0038(7) -0.0038(7) -0.0018(7)
C6 0.099(2) 0.0326(12) 0.0368(13) 0.0152(13) -0.0340(14) -0.0010(10)
C8 0.0279(11) 0.0723(18) 0.0782(19) -0.0171(12) -0.0166(12) -0.0168(15)

loop_
_atom_type_symbol
_atom_type_scat_dispersion_real
_atom_type_scat_dispersion_imag
_atom_type_scat_source
'C   ' 0.0033 0.0016 International_Tables_Vol_IV_Table_2.2B
'H   ' 0.0000 0.0000 International_Tables_Vol_IV_Table_2.2B
'B   ' 0.0000 0.0010 International_Tables_Vol_IV_Table_2.2B
'N   ' 0.0061 0.0033 International_Tables_Vol_IV_Table_2.2B
'O   ' 0.0106 0.0060 International_Tables_Vol_IV_Table_2.2B
'Ni  ' 0.2850 1.1130 International_Tables_Vol_IV_Table_2.2B

loop_
_geom_angle_atom_site_label_1
_geom_angle_atom_site_label_2
_geom_angle_atom_site_label_3
_geom_angle
_geom_angle_publ_flag
Ni1 N1 O1 124.48(11) yes
Ni1 N1 C4 116.06(12) yes
Ni1 N2 O2 123.71(11) yes
Ni1 N2 C1 116.45(13) yes
Ni1 N3 O3 123.62(12) yes
Ni1 N3 C2 116.31(13) yes
Ni1 N4 O4 123.67(12) yes
Ni1 N4 C3 116.57(12) yes
Ni2 N5 O5 125.35(11) yes
Ni2 N5 C24 116.65(12) yes
Ni2 N6 O6 123.60(10) yes
Ni2 N6 C21 116.79(12) yes
Ni2 N7 O7 123.22(11) yes
Ni2 N7 C22 116.26(12) yes
Ni2 N8 O8 123.44(11) yes
Ni2 N8 C23 116.23(12) yes
O1 N1 C4 119.01(15) yes
O2 N2 C1 119.53(15) yes
O2 B1 O1 106.97(13) yes
O3 N3 C2 120.04(16) yes
O4 N4 C3 119.72(15) yes
O5 N5 C24 117.97(14) yes
O6 N6 C21 119.36(14) yes
O6 B2 O5 107.78(13) yes
O7 N7 C22 120.52(14) yes
O8 N8 C23 120.28(15) yes
N1 Ni1 N3 177.37(6) yes
N1 Ni1 N4 82.60(6) yes
N1 O1 B1 111.77(12) yes
N1 C4 C3 112.00(16) yes
N2 Ni1 N1 97.62(6) yes
N2 Ni1 N3 82.54(7) yes
N2 Ni1 N4 178.05(6) yes
N2 O2 B1 112.95(12) yes
N2 C1 C2 112.15(15) yes
N2 C1 C5 124.35(17) yes
N3 C2 C1 112.22(16) yes
N4 Ni1 N3 97.14(7) yes
N4 C3 C4 112.23(15) yes
N5 Ni2 N6 97.40(6) yes
N5 Ni2 N8 82.29(6) yes
N5 O5 B2 113.58(12) yes
N5 C24 C23 112.42(15) yes
N6 Ni2 N8 177.77(6) yes
N6 O6 B2 112.79(12) yes
N6 C21 C22 112.16(15) yes
N7 Ni2 N5 179.21(6) yes
N7 Ni2 N6 82.56(6) yes
N7 Ni2 N8 97.72(6) yes
N7 C22 C21 112.14(15) yes
N8 C23 C24 112.19(15) yes
C2 C1 C5 123.48(16) no
N7 O7 H1 100.552 no
N8 O8 H1 99.992 no
N4 O4 H2 104.270 no
N6 C21 C25 124.39(16) no
C25 C21 C22 123.45(15) no
N3 C2 C7 122.97(18) no
C1 C2 C7 124.62(17) no
C15 C16 C17 114.44(15) no
C15 C16 H161 108.823 no
C17 C16 H161 108.719 no
C15 C16 H162 108.007 no
C17 C16 H162 108.512 no
H161 C16 H162 108.181 no
C15 C14 C13 116.27(16) no
C15 C14 H141 108.565 no
C13 C14 H141 108.225 no
C15 C14 H142 107.188 no
C13 C14 H142 107.756 no
H141 C14 H142 108.629 no
C38 C37 C36 113.64(15) no
C38 C37 B2 108.76(15) no
C36 C37 B2 108.74(14) no
C38 C37 H371 106.915 no
C36 C37 H371 106.716 no
B2 C37 H371 112.124 no
N5 C24 C31 123.34(17) no
C23 C24 C31 124.17(16) no
C34 C33 C40 114.17(16) no
C34 C33 B2 108.40(14) no
C40 C33 B2 108.44(14) no
C34 C33 H331 106.837 no
C40 C33 H331 106.528 no
B2 C33 H331 112.550 no
C33 C34 C35 114.99(15) no
C33 C34 H341 108.415 no
C35 C34 H341 107.862 no
C33 C34 H342 108.427 no
C35 C34 H342 108.470 no
H341 C34 H342 108.523 no
C33 C40 C39 115.28(17) no
C33 C40 H401 108.162 no
C39 C40 H401 108.867 no
C33 C40 H402 107.886 no
C39 C40 H402 108.078 no
H401 C40 H402 108.381 no
C37 C38 C39 115.68(16) no
C37 C38 H381 108.375 no
C39 C38 H381 108.485 no
C37 C38 H382 108.131 no
C39 C38 H382 107.766 no
H381 C38 H382 108.183 no
C28 C27 C22 112.33(15) no
C28 C27 H271 108.811 no
C22 C27 H271 108.845 no
C28 C27 H272 108.895 no
C22 C27 H272 109.196 no
H271 C27 H272 108.695 no
C16 C15 C14 114.57(15) no
C16 C15 H151 108.257 no
C14 C15 H151 107.521 no
C16 C15 H152 109.365 no
C14 C15 H152 108.583 no
H151 C15 H152 108.378 no
C1 C5 C6 114.59(17) no
C1 C5 H51 108.260 no
C6 C5 H51 108.133 no
C1 C5 H52 108.446 no
C6 C5 H52 108.702 no
H51 C5 H52 108.571 no
N8 C23 C29 123.46(17) no
C24 C23 C29 124.33(16) no
C31 C32 H321 110.540 no
C31 C32 H322 109.692 no
H321 C32 H322 109.206 no
C31 C32 H323 109.684 no
H321 C32 H323 109.041 no
H322 C32 H323 108.645 no
C21 C25 C26 113.21(19) no
C21 C25 H251 108.632 no
C26 C25 H251 108.830 no
C21 C25 H252 108.598 no
C26 C25 H252 109.033 no
H251 C25 H252 108.434 no
C16 C17 C18 113.35(15) no
C16 C17 B1 108.91(14) no
C18 C17 B1 109.03(14) no
C16 C17 H171 107.028 no
C18 C17 H171 107.043 no
B1 C17 H171 111.488 no
C37 C36 C35 114.29(16) no
C37 C36 H361 108.220 no
C35 C36 H361 108.195 no
C37 C36 H362 108.618 no
C35 C36 H362 109.153 no
H361 C36 H362 108.206 no
N1 C4 C11 124.69(17) no
C3 C4 C11 123.31(16) no
N4 C3 C9 123.45(17) no
C4 C3 C9 124.18(17) no
C34 C35 C36 114.27(15) no
C34 C35 H351 108.704 no
C36 C35 H351 108.971 no
C34 C35 H352 108.378 no
C36 C35 H352 108.413 no
H351 C35 H352 107.931 no
C27 C28 H281 110.413 no
C27 C28 H282 109.747 no
H281 C28 H282 109.061 no
C27 C28 H283 109.718 no
H281 C28 H283 109.126 no
H282 C28 H283 108.745 no
N7 C22 C27 122.83(16) no
C21 C22 C27 125.01(16) no
C14 C13 C20 113.40(16) no
C14 C13 B1 108.54(15) no
C20 C13 B1 109.07(15) no
C14 C13 H131 107.153 no
C20 C13 H131 106.876 no
B1 C13 H131 111.846 no
C2 C7 C8 111.08(18) no
C2 C7 H71 109.881 no
C8 C7 H71 109.718 no
C2 C7 H72 109.104 no
C8 C7 H72 109.094 no
H71 C7 H72 107.894 no
C13 C20 C19 114.56(16) no
C13 C20 H201 108.692 no
C19 C20 H201 108.467 no
C13 C20 H202 108.604 no
C19 C20 H202 107.693 no
H201 C20 H202 108.697 no
C25 C26 H261 110.529 no
C25 C26 H262 110.131 no
H261 C26 H262 108.935 no
C25 C26 H263 109.876 no
H261 C26 H263 108.658 no
H262 C26 H263 108.669 no
C23 C29 C30 112.55(15) no
C23 C29 H291 109.142 no
C30 C29 H291 108.748 no
C23 C29 H292 108.850 no
C30 C29 H292 108.779 no
H291 C29 H292 108.701 no
C4 C11 C12 112.91(18) no
C4 C11 H111 109.103 no
C12 C11 H111 109.070 no
C4 C11 H112 108.781 no
C12 C11 H112 108.443 no
H111 C11 H112 108.441 no
C9 C10 H101 110.430 no
C9 C10 H102 109.803 no
H101 C10 H102 109.018 no
C9 C10 H103 109.906 no
H101 C10 H103 108.932 no
H102 C10 H103 108.718 no
C3 C9 C10 114.55(16) no
C3 C9 H91 108.629 no
C10 C9 H91 108.398 no
C3 C9 H92 108.159 no
C10 C9 H92 108.194 no
H91 C9 H92 108.790 no
C24 C31 C32 114.47(16) no
C24 C31 H311 108.597 no
C32 C31 H311 108.521 no
C24 C31 H312 108.213 no
C32 C31 H312 108.433 no
H311 C31 H312 108.469 no
C11 C12 H121 111.029 no
C11 C12 H122 109.432 no
H121 C12 H122 108.843 no
C11 C12 H123 110.057 no
H121 C12 H123 109.331 no
H122 C12 H123 108.089 no
C17 C18 C19 116.17(16) no
C17 C18 H181 108.556 no
C19 C18 H181 108.259 no
C17 C18 H182 108.171 no
C19 C18 H182 107.169 no
H181 C18 H182 108.275 no
C40 C39 C38 114.55(16) no
C40 C39 H391 108.335 no
C38 C39 H391 107.927 no
C40 C39 H392 108.917 no
C38 C39 H392 108.594 no
H391 C39 H392 108.357 no
C29 C30 H301 110.704 no
C29 C30 H302 109.765 no
H301 C30 H302 109.262 no
C29 C30 H303 109.654 no
H301 C30 H303 109.045 no
H302 C30 H303 108.369 no
C20 C19 C18 114.25(17) no
C20 C19 H191 108.801 no
C18 C19 H191 109.231 no
C20 C19 H192 108.013 no
C18 C19 H192 108.058 no
H191 C19 H192 108.330 no
O6 B2 C37 112.65(14) no
O5 B2 C37 112.07(14) no
O6 B2 C33 108.22(14) no
O5 B2 C33 107.66(14) no
C37 B2 C33 108.28(14) no
O2 B1 C17 113.18(14) no
O1 B1 C17 111.62(14) no
O2 B1 C13 107.58(14) no
O1 B1 C13 109.81(14) no
C17 B1 C13 107.59(14) no
C5 C6 H61 111.033 no
C5 C6 H62 110.498 no
H61 C6 H62 108.976 no
C5 C6 H63 109.835 no
H61 C6 H63 108.336 no
H62 C6 H63 108.086 no
C7 C8 H81 110.884 no
C7 C8 H82 109.819 no
H81 C8 H82 108.835 no
C7 C8 H83 110.122 no
H81 C8 H83 108.563 no
H82 C8 H83 108.565 no
O7 H1 O8 171.661 no

loop_
_geom_bond_atom_site_label_1
_geom_bond_atom_site_label_2
_geom_bond_site_symmetry_1
_geom_bond_site_symmetry_2
_geom_bond_distance
_geom_bond_publ_flag
Ni1 N1 . . 1.8651(15) yes
Ni1 N2 . . 1.8612(14) yes
Ni1 N3 . . 1.8612(15) yes
Ni1 N4 . . 1.8598(15) yes
Ni2 N5 . . 1.8626(14) yes
Ni2 N6 . . 1.8570(14) yes
Ni2 N7 . . 1.8630(14) yes
Ni2 N8 . . 1.8666(15) yes
O1 N1 . . 1.3630(18) yes
O1 B1 . . 1.539(2) yes
O2 N2 . . 1.3571(19) yes
O2 B1 . . 1.532(2) yes
O3 N3 . . 1.338(2) yes
O4 N4 . . 1.3468(19) yes
O4 H2 . . 1.038 no
O5 N5 . . 1.3539(19) yes
O5 B2 . . 1.530(2) yes
O6 N6 . . 1.3601(18) yes
O6 B2 . . 1.533(2) yes
O7 N7 . . 1.3318(19) yes
O7 H1 . . 1.287 no
O8 N8 . . 1.3405(19) yes
O8 H1 . . 1.167 no
N1 C4 . . 1.297(2) yes
N2 C1 . . 1.295(2) yes
N3 C2 . . 1.300(2) yes
N4 C3 . . 1.291(2) yes
N5 C24 . . 1.291(2) yes
N6 C21 . . 1.296(2) yes
N7 C22 . . 1.305(2) yes
N8 C23 . . 1.299(2) yes
C1 C2 . . 1.473(3) yes
C3 C4 . . 1.482(3) yes
C17 C18 . . 1.536(3) no
C21 C22 . . 1.473(2) yes
C24 C23 . . 1.469(3) yes
C21 C25 . . 1.495(3) no
C2 C7 . . 1.493(3) no
C16 C15 . . 1.534(3) no
C16 C17 . . 1.533(3) no
C16 H161 . . 1.005 no
C16 H162 . . 1.011 no
C14 C15 . . 1.542(3) no
C14 C13 . . 1.546(3) no
C14 H141 . . 1.000 no
C14 H142 . . 1.011 no
C37 C38 . . 1.543(3) no
C37 C36 . . 1.536(2) no
C37 B2 . . 1.605(2) no
C37 H371 . . 1.006 no
C24 C31 . . 1.500(2) no
C33 C34 . . 1.544(3) no
C33 C40 . . 1.544(3) no
C33 B2 . . 1.588(3) no
C33 H331 . . 1.008 no
C34 C35 . . 1.542(3) no
C34 H341 . . 1.006 no
C34 H342 . . 1.006 no
C40 C39 . . 1.534(3) no
C40 H401 . . 1.003 no
C40 H402 . . 1.010 no
C38 C39 . . 1.543(3) no
C38 H381 . . 1.006 no
C38 H382 . . 1.010 no
C27 C28 . . 1.532(3) no
C27 C22 . . 1.497(2) no
C27 H271 . . 1.006 no
C27 H272 . . 1.004 no
C15 H151 . . 1.010 no
C15 H152 . . 1.003 no
C5 C1 . . 1.494(2) no
C5 C6 . . 1.498(3) no
C5 H51 . . 1.008 no
C5 H52 . . 1.004 no
C23 C29 . . 1.491(2) no
C32 C31 . . 1.521(3) no
C32 H321 . . 0.999 no
C32 H322 . . 1.004 no
C32 H323 . . 1.006 no
C25 C26 . . 1.523(3) no
C25 H251 . . 1.007 no
C25 H252 . . 1.006 no
C17 B1 . . 1.611(2) no
C17 H171 . . 1.008 no
C36 C35 . . 1.530(3) no
C36 H361 . . 1.011 no
C36 H362 . . 1.004 no
C4 C11 . . 1.490(3) no
C3 C9 . . 1.497(2) no
C35 H351 . . 1.011 no
C35 H352 . . 1.009 no
C28 H281 . . 1.000 no
C28 H282 . . 1.005 no
C28 H283 . . 1.004 no
C13 C20 . . 1.532(3) no
C13 B1 . . 1.597(3) no
C13 H131 . . 1.009 no
C7 C8 . . 1.514(4) no
C7 H71 . . 1.004 no
C7 H72 . . 1.016 no
C20 C19 . . 1.539(3) no
C20 H201 . . 1.004 no
C20 H202 . . 1.006 no
C26 H261 . . 1.003 no
C26 H262 . . 1.003 no
C26 H263 . . 1.007 no
C29 C30 . . 1.527(3) no
C29 H291 . . 1.004 no
C29 H292 . . 1.005 no
C11 C12 . . 1.532(3) no
C11 H111 . . 1.003 no
C11 H112 . . 1.010 no
C10 C9 . . 1.523(3) no
C10 H101 . . 1.001 no
C10 H102 . . 1.004 no
C10 H103 . . 1.005 no
C9 H91 . . 1.002 no
C9 H92 . . 1.006 no
C31 H311 . . 1.005 no
C31 H312 . . 1.008 no
C12 H121 . . 0.996 no
C12 H122 . . 1.012 no
C12 H123 . . 1.006 no
C18 C19 . . 1.540(3) no
C18 H181 . . 1.003 no
C18 H182 . . 1.012 no
C39 H391 . . 1.007 no
C39 H392 . . 1.007 no
C30 H301 . . 0.997 no
C30 H302 . . 1.006 no
C30 H303 . . 1.008 no
C19 H191 . . 1.004 no
C19 H192 . . 1.010 no
C6 H61 . . 1.002 no
C6 H62 . . 1.005 no
C6 H63 . . 1.013 no
C8 H81 . . 1.004 no
C8 H82 . . 1.004 no
C8 H83 . . 1.007 no
